data_2023502
loop_
_publ_author_name
'Bosch, Eric'

_publ_section_title
;
 Phenyl palladium(II) iodide complexes isolated after Sonogashira coupling
 of iodobenzenes with terminal alkynes
;
_journal_coeditor_code JY2058
_journal_issue 6
_journal_name_full 'Acta Crystallographica Section E Crystallographic Communications'
_journal_paper_doi 10.1107/S2056989025004025
_journal_volume 81
_journal_year 2025
_chemical_formula_iupac '[Pd (C6 H2 F3) I (C18 H15 P)2]'
_chemical_formula_moiety 'C42 H32 F3 I P2 Pd'
_chemical_formula_sum 'C42 H32 F3 I P2 Pd'
_chemical_formula_weight 888.985
_space_group_crystal_system monoclinic
_space_group_IT_number 15
_space_group_name_Hall '-I 2ya'
_space_group_name_H-M_alt 'I 1 2/a 1'
_atom_sites_solution_primary dual
_audit_creation_method
;
Olex2 1.5
(compiled 2022.04.07 svn.rca3783a0 for OlexSys, GUI svn.r6498)
;
_cell_angle_alpha 90
_cell_angle_beta 93.218(2)
_cell_angle_gamma 90
_cell_formula_units_Z 4
_cell_length_a 11.6327(5)
_cell_length_b 12.8059(5)
_cell_length_c 23.4327(9)
_cell_measurement_reflns_used 9946
_cell_measurement_temperature 100(2)
_cell_measurement_theta_max 27.17
_cell_measurement_theta_min 2.37
_cell_volume 3485.2(2)
_computing_molecular_graphics
;
X-SEED 4 (Barbour, 2020)
;
_computing_publication_material
;
Olex2 1.5 (Dolomanov <i>et al.</i>,  2009)
;
_computing_structure_refinement
;
olex2.refine 1.5 (Bourhis <i>et al.</i>,  2015)
;
_computing_structure_solution
;
SHELXT  (Sheldrick, 2015)
;
_diffrn_ambient_temperature 100.15
_diffrn_measured_fraction_theta_full 0.9994
_diffrn_measured_fraction_theta_max 0.9979
_diffrn_measurement_device_type 'Bruker APEXI CCD'
_diffrn_measurement_method '\f and \w scans'
_diffrn_radiation_type 'Mo K\a'
_diffrn_radiation_wavelength 0.71073
_diffrn_reflns_av_R_equivalents 0.0175
_diffrn_reflns_av_unetI/netI 0.0114
_diffrn_reflns_limit_h_max 14
_diffrn_reflns_limit_h_min -14
_diffrn_reflns_limit_k_max 16
_diffrn_reflns_limit_k_min -16
_diffrn_reflns_limit_l_max 30
_diffrn_reflns_limit_l_min -30
_diffrn_reflns_number 22427
_diffrn_reflns_theta_full 25.2417
_diffrn_reflns_theta_max 27.18
_diffrn_reflns_theta_min 1.74
_diffrn_standards_number 0
_exptl_absorpt_coefficient_mu 1.557
_exptl_absorpt_correction_T_max 0.7455
_exptl_absorpt_correction_T_min 0.7049
_exptl_absorpt_correction_type multi-scan
_exptl_absorpt_process_details
;
(SADABS; Krause <i>et al.</i>,  2015)
;
_exptl_crystal_colour 'clear orange'
_exptl_crystal_density_diffrn 1.694
_exptl_crystal_description irregular
_exptl_crystal_F_000 1756.204
_exptl_crystal_size_max 0.28
_exptl_crystal_size_mid 0.272
_exptl_crystal_size_min 0.232
_refine_diff_density_max 2.0511
_refine_diff_density_min -1.1175
_refine_ls_goodness_of_fit_ref 1.0523
_refine_ls_hydrogen_treatment constr
_refine_ls_matrix_type full
_refine_ls_number_constraints 39
_refine_ls_number_parameters 229
_refine_ls_number_reflns 3875
_refine_ls_number_restraints 0
_refine_ls_restrained_S_all 1.0523
_refine_ls_R_factor_all 0.0223
_refine_ls_R_factor_gt 0.0214
_refine_ls_shift/su_max -0.0006
_refine_ls_shift/su_mean 0.0000
_refine_ls_structure_factor_coef Fsqd
_refine_ls_weighting_details 'w=1/[\s^2^(Fo^2^)+(0.0197P)^2^+13.0801P] where P=(Fo^2^+2Fc^2^)/3'
_refine_ls_weighting_scheme calc
_refine_ls_wR_factor_gt 0.0515
_refine_ls_wR_factor_ref 0.0522
_reflns_number_gt 3735
_reflns_number_total 3875
_reflns_threshold_expression I>=2u(I)
_cod_data_source_file jy2058.cif
_cod_data_source_block 3
_cod_original_sg_symbol_Hall '-C 2yc'
_cod_original_sg_symbol_H-M 'I 2/a'
_cod_database_code 2023502

loop_
_space_group_symop_id
_space_group_symop_operation_xyz
1 x,y,z
2 -x+1/2,y,-z
3 -x,-y,-z
4 x-1/2,-y,z
5 x+1/2,y+1/2,z+1/2
6 -x+1,y+1/2,-z+1/2
7 -x+1/2,-y+1/2,-z+1/2
8 x,-y+1/2,z+1/2

loop_
_atom_site_type_symbol
_atom_site_label
_atom_site_fract_x
_atom_site_fract_y
_atom_site_fract_z
_atom_site_U_iso_or_equiv
_atom_site_adp_type
_atom_site_occupancy
_atom_site_disorder_group
Pd Pd1 0.75 0.236973(16) 0.0 0.01084(6) Uani 1.000000 .
I I1 0.75 0.446148(14) 0.0 0.01799(6) Uani 1.000000 .
P P1 0.72633(4) 0.23781(4) -0.09914(2) 0.01123(10) Uani 1.000000 .
F F1 0.9269(2) 0.0691(2) -0.04020(11) 0.0232(5) Uani 0.500000 1
C C1 0.75 0.0737(3) 0.0 0.0271(5) Uani 1.000000 .
F F2 0.9258(3) -0.1397(2) -0.03982(14) 0.0356(7) Uani 0.500000 1
C C2 0.8377(2) 0.02354(18) -0.01838(9) 0.0252(5) Uani 0.500000 1
F F3 0.75 -0.24706(16) 0.0 0.0420(6) Uani 1.000000 .
C C3 0.8418(2) -0.08796(19) -0.02042(10) 0.0261(5) Uani 0.500000 1
C C4 0.75 -0.1412(3) 0.0 0.0271(5) Uani 1.000000 .
C C5 0.58866(17) 0.28796(15) -0.12888(8) 0.0139(4) Uani 1.000000 .
C C6 0.51028(18) 0.33479(16) -0.09401(9) 0.0172(4) Uani 1.000000 .
H H6 0.53051(18) 0.34601(16) -0.05465(9) 0.0207(5) Uiso 1.000000 .
C C7 0.40197(19) 0.36523(18) -0.11691(10) 0.0221(4) Uani 1.000000 .
H H7 0.34844(19) 0.39684(18) -0.09309(10) 0.0265(5) Uiso 1.000000 .
C C8 0.37264(19) 0.34931(17) -0.17438(11) 0.0219(5) Uani 1.000000 .
H H8 0.29915(19) 0.37059(17) -0.18991(11) 0.0263(5) Uiso 1.000000 .
C C9 0.45004(18) 0.30242(17) -0.20941(9) 0.0194(4) Uani 1.000000 .
H H9 0.42961(18) 0.29169(17) -0.24880(9) 0.0233(5) Uiso 1.000000 .
C C10 0.55753(18) 0.27125(16) -0.18665(9) 0.0164(4) Uani 1.000000 .
H H10 0.61015(18) 0.23839(16) -0.21050(9) 0.0197(5) Uiso 1.000000 .
C C11 0.73091(17) 0.11054(16) -0.13442(8) 0.0135(4) Uani 1.000000 .
C C12 0.82437(18) 0.07795(17) -0.16450(9) 0.0181(4) Uani 1.000000 .
H H12 0.88437(18) 0.12567(17) -0.17173(9) 0.0217(5) Uiso 1.000000 .
C C13 0.82994(19) -0.02488(19) -0.18406(9) 0.0229(5) Uani 1.000000 .
H H13 0.89408(19) -0.04698(19) -0.20434(9) 0.0275(5) Uiso 1.000000 .
C C14 0.7428(2) -0.09460(18) -0.17409(10) 0.0243(5) Uani 1.000000 .
H H14 0.7476(2) -0.16478(18) -0.18687(10) 0.0291(6) Uiso 1.000000 .
C C15 0.64770(19) -0.06188(17) -0.14527(10) 0.0212(4) Uani 1.000000 .
H H15 0.58697(19) -0.10942(17) -0.13905(10) 0.0255(5) Uiso 1.000000 .
C C16 0.64151(18) 0.04002(16) -0.12563(9) 0.0169(4) Uani 1.000000 .
H H16 0.57635(18) 0.06211(16) -0.10612(9) 0.0202(5) Uiso 1.000000 .
C C17 0.84344(17) 0.31007(16) -0.12955(8) 0.0141(4) Uani 1.000000 .
C C18 0.83228(18) 0.36272(16) -0.18177(9) 0.0167(4) Uani 1.000000 .
H H18 0.76010(18) 0.36412(16) -0.20284(9) 0.0201(5) Uiso 1.000000 .
C C19 0.9272(2) 0.41326(17) -0.20295(9) 0.0208(4) Uani 1.000000 .
H H19 0.9197(2) 0.44869(17) -0.23858(9) 0.0249(5) Uiso 1.000000 .
C C20 1.0326(2) 0.41195(18) -0.17216(10) 0.0230(5) Uani 1.000000 .
H H20 1.0967(2) 0.44704(18) -0.18663(10) 0.0276(5) Uiso 1.000000 .
C C21 1.04467(19) 0.35962(19) -0.12031(10) 0.0233(5) Uani 1.000000 .
H H21 1.11705(19) 0.35847(19) -0.09942(10) 0.0279(5) Uiso 1.000000 .
C C22 0.95025(18) 0.30879(18) -0.09903(9) 0.0186(4) Uani 1.000000 .
H H22 0.95847(18) 0.27299(18) -0.06353(9) 0.0224(5) Uiso 1.000000 .
C C2A 0.8377(2) 0.02354(18) -0.01838(9) 0.0252(5) Uani 0.500000 2
H H2A 0.9012(2) 0.06228(18) -0.03091(9) 0.0302(6) Uiso 0.500000 2
C C3A 0.8418(2) -0.08796(19) -0.02042(10) 0.0261(5) Uani 0.500000 2
H H3A 0.9052(2) -0.12371(19) -0.03523(10) 0.0314(6) Uiso 0.500000 2

loop_
_atom_site_aniso_label
_atom_site_aniso_U_11
_atom_site_aniso_U_22
_atom_site_aniso_U_33
_atom_site_aniso_U_12
_atom_site_aniso_U_13
_atom_site_aniso_U_23
Pd1 0.01480(10) 0.01060(10) 0.00714(10) -0.000000 0.00076(7) 0.000000
I1 0.02728(11) 0.01232(9) 0.01457(9) -0.000000 0.00294(7) 0.000000
P1 0.0126(2) 0.0130(2) 0.0082(2) 0.00102(18) 0.00100(17) -0.00025(17)
F1 0.0175(12) 0.0258(14) 0.0265(14) 0.0013(10) 0.0030(10) 0.0015(11)
C1 0.0407(14) 0.0293(12) 0.0107(10) -0.000000 -0.0045(9) 0.000000
F2 0.0361(16) 0.0242(15) 0.0472(19) 0.0111(13) 0.0093(14) -0.0015(13)
C2 0.0326(12) 0.0223(11) 0.0185(10) -0.0098(9) -0.0179(9) 0.0149(9)
F3 0.0635(16) 0.0150(10) 0.0486(14) -0.000000 0.0128(12) 0.000000
C3 0.0353(13) 0.0199(11) 0.0232(11) 0.0072(10) 0.0013(10) -0.0018(9)
C4 0.0407(14) 0.0293(12) 0.0107(10) -0.000000 -0.0045(9) 0.000000
C5 0.0143(9) 0.0121(9) 0.0150(9) 0.0004(7) -0.0004(7) 0.0022(7)
C6 0.0176(10) 0.0169(10) 0.0175(10) -0.0013(8) 0.0035(8) -0.0003(8)
C7 0.0159(10) 0.0193(10) 0.0316(12) 0.0024(8) 0.0051(9) -0.0025(9)
C8 0.0151(10) 0.0155(10) 0.0344(12) 0.0010(8) -0.0043(9) 0.0027(9)
C9 0.0201(10) 0.0176(10) 0.0198(10) -0.0005(8) -0.0056(8) 0.0020(8)
C10 0.0168(10) 0.0165(10) 0.0158(10) 0.0019(8) 0.0005(8) 0.0002(8)
C11 0.0157(9) 0.0146(9) 0.0097(8) 0.0037(7) -0.0031(7) -0.0016(7)
C12 0.0171(10) 0.0228(11) 0.0143(9) 0.0022(8) 0.0004(8) -0.0025(8)
C13 0.0201(10) 0.0286(12) 0.0198(10) 0.0095(9) -0.0010(8) -0.0089(9)
C14 0.0263(11) 0.0199(11) 0.0253(11) 0.0082(9) -0.0101(9) -0.0099(9)
C15 0.0203(10) 0.0174(10) 0.0251(11) 0.0003(8) -0.0071(8) -0.0027(8)
C16 0.0158(9) 0.0187(10) 0.0159(9) 0.0018(8) -0.0011(7) -0.0017(8)
C17 0.0161(9) 0.0147(9) 0.0117(9) -0.0003(7) 0.0034(7) -0.0021(7)
C18 0.0206(10) 0.0160(9) 0.0138(9) 0.0001(8) 0.0022(8) -0.0014(8)
C19 0.0291(11) 0.0163(10) 0.0177(10) -0.0013(9) 0.0086(8) 0.0003(8)
C20 0.0222(11) 0.0208(11) 0.0271(11) -0.0047(9) 0.0122(9) -0.0040(9)
C21 0.0160(10) 0.0271(12) 0.0270(11) -0.0021(9) 0.0033(9) -0.0050(9)
C22 0.0174(10) 0.0228(11) 0.0158(10) -0.0003(8) 0.0012(8) 0.0004(8)
C2A 0.0326(12) 0.0223(11) 0.0185(10) -0.0098(9) -0.0179(9) 0.0149(9)
C3A 0.0353(13) 0.0199(11) 0.0232(11) 0.0072(10) 0.0013(10) -0.0018(9)

loop_
_atom_type_symbol
_atom_type_scat_Cromer_Mann_a1
_atom_type_scat_Cromer_Mann_a2
_atom_type_scat_Cromer_Mann_a3
_atom_type_scat_Cromer_Mann_a4
_atom_type_scat_Cromer_Mann_b1
_atom_type_scat_Cromer_Mann_b2
_atom_type_scat_Cromer_Mann_b3
_atom_type_scat_Cromer_Mann_b4
_atom_type_scat_Cromer_Mann_c
_atom_type_scat_dispersion_source
_atom_type_scat_dispersion_real
_atom_type_scat_dispersion_imag
_atom_type_scat_source
C 2.31000 1.02000 1.58860 0.86500 20.84390 10.20750 0.56870 51.65120 0.21560 'Henke, Gullikson and Davis, At. Data and Nucl. Data Tables, 1993, 54, 2' 0.00347 0.00161 'International Tables Volume C Table 6.1.1.4 (pp. 500-502)'
F 3.53920 2.64120 1.51700 1.02430 10.28250 4.29440 0.26150 26.14760 0.27760 'Henke, Gullikson and Davis, At. Data and Nucl. Data Tables, 1993, 54, 2' 0.01794 0.01033 'International Tables Volume C Table 6.1.1.4 (pp. 500-502)'
H 0.49300 0.32291 0.14019 0.04081 10.51090 26.12570 3.14236 57.79970 0.00304 'Henke, Gullikson and Davis, At. Data and Nucl. Data Tables, 1993, 54, 2' 0.00000 0.00000 'International Tables Volume C Table 6.1.1.4 (pp. 500-502)'
I 20.14720 18.99490 7.51380 2.27350 4.34700 0.38140 27.76600 66.87760 4.07120 'Henke, Gullikson and Davis, At. Data and Nucl. Data Tables, 1993, 54, 2' -0.41187 1.83264 'International Tables Volume C Table 6.1.1.4 (pp. 500-502)'
P 6.43450 4.17910 1.78000 1.49080 1.90670 27.15700 0.52600 68.16450 1.11490 'Henke, Gullikson and Davis, At. Data and Nucl. Data Tables, 1993, 54, 2' 0.10434 0.09671 'International Tables Volume C Table 6.1.1.4 (pp. 500-502)'
Pd 19.33190 15.50170 5.29537 0.60584 0.69866 7.98929 25.20520 76.89860 5.26593 'Henke, Gullikson and Davis, At. Data and Nucl. Data Tables, 1993, 54, 2' -0.98845 1.01473 'International Tables Volume C Table 6.1.1.4 (pp. 500-502)'

loop_
_exptl_crystal_face_index_h
_exptl_crystal_face_index_k
_exptl_crystal_face_index_l
_exptl_crystal_face_perp_dist
-1.00 1.00 1.00 0.1250
1.00 -1.00 -1.00 0.0520
-1.00 -1.00 1.00 0.0970
-1.00 0.00 0.00 0.1390
1.00 0.00 0.00 0.0710
-1.00 1.00 0.00 0.1360
1.00 0.00 -1.00 0.0430
0.00 1.00 -1.00 0.0950
1.00 1.00 0.00 0.1420

loop_
_geom_angle_atom_site_label_1
_geom_angle_atom_site_label_2
_geom_angle_atom_site_label_3
_geom_angle_site_symmetry_1
_geom_angle_site_symmetry_3
_geom_angle
_geom_angle_publ_flag
P1 Pd1 I1 . . 89.737(13) ?
P1 Pd1 I1 2_655 . 89.737(13) ?
P1 Pd1 P1 2_655 . 179.47(3) ?
C1 Pd1 I1 . . 180.0 ?
C1 Pd1 P1 . . 90.263(13) ?
C1 Pd1 P1 . 2_655 90.263(13) ?
C5 P1 Pd1 . . 115.79(7) ?
C11 P1 Pd1 . . 116.28(6) ?
C11 P1 C5 . . 100.83(9) ?
C17 P1 Pd1 . . 110.10(7) ?
C17 P1 C5 . . 109.29(9) ?
C17 P1 C11 . . 103.53(9) ?
C2 C1 Pd1 . . 119.64(17) ?
C2 C1 Pd1 2_655 . 119.64(17) ?
C2 C1 C2 2_655 . 120.7(3) ?
C2A C1 Pd1 2_655 . 119.64(17) ?
C2A C1 Pd1 . . 119.64(17) ?
C2A C1 C2 . 2_655 120.7(3) ?
C2A C1 C2 2_655 2_655 0.0 ?
C2A C1 C2 2_655 . 120.7(3) ?
C2A C1 C2 . . 0.0 ?
C2A C1 C2A 2_655 . 120.7(3) ?
C1 C2 F1 . . 124.0(3) ?
C3 C2 F1 . . 113.6(3) ?
C3 C2 C1 . . 122.3(2) ?
C2 C3 F2 . . 123.7(3) ?
C4 C3 F2 2_655 . 119.3(3) ?
C4 C3 C2 2_655 . 117.0(2) ?
C3 C4 F3 2_655 . 119.69(16) ?
C3 C4 F3 . . 119.69(16) ?
C3 C4 C3 . 2_655 120.6(3) ?
C3A C4 F3 . . 119.69(16) ?
C3A C4 F3 2_655 . 119.69(16) ?
C3A C4 C3 2_655 . 120.6(3) ?
C3A C4 C3 2_655 2_655 0.0 ?
C3A C4 C3 . 2_655 120.6(3) ?
C3A C4 C3 . . 0.0 ?
C3A C4 C3A . 2_655 120.6(3) ?
C6 C5 P1 . . 121.06(15) ?
C10 C5 P1 . . 119.31(15) ?
C10 C5 C6 . . 119.41(19) ?
H6 C6 C5 . . 119.98(12) ?
C7 C6 C5 . . 120.0(2) ?
C7 C6 H6 . . 119.98(13) ?
H7 C7 C6 . . 120.01(13) ?
C8 C7 C6 . . 120.0(2) ?
C8 C7 H7 . . 120.01(13) ?
H8 C8 C7 . . 119.81(13) ?
C9 C8 C7 . . 120.4(2) ?
C9 C8 H8 . . 119.81(13) ?
H9 C9 C8 . . 120.12(13) ?
C10 C9 C8 . . 119.8(2) ?
C10 C9 H9 . . 120.12(13) ?
C9 C10 C5 . . 120.41(19) ?
H10 C10 C5 . . 119.80(12) ?
H10 C10 C9 . . 119.80(13) ?
C12 C11 P1 . . 122.62(16) ?
C16 C11 P1 . . 117.84(15) ?
C16 C11 C12 . . 119.23(19) ?
H12 C12 C11 . . 119.99(12) ?
C13 C12 C11 . . 120.0(2) ?
C13 C12 H12 . . 119.99(13) ?
H13 C13 C12 . . 119.80(13) ?
C14 C13 C12 . . 120.4(2) ?
C14 C13 H13 . . 119.80(13) ?
H14 C14 C13 . . 120.05(13) ?
C15 C14 C13 . . 119.9(2) ?
C15 C14 H14 . . 120.05(13) ?
H15 C15 C14 . . 119.95(13) ?
C16 C15 C14 . . 120.1(2) ?
C16 C15 H15 . . 119.95(13) ?
C15 C16 C11 . . 120.3(2) ?
H16 C16 C11 . . 119.84(12) ?
H16 C16 C15 . . 119.84(13) ?
C18 C17 P1 . . 123.52(16) ?
C22 C17 P1 . . 117.11(15) ?
C22 C17 C18 . . 119.33(19) ?
H18 C18 C17 . . 120.03(12) ?
C19 C18 C17 . . 119.9(2) ?
C19 C18 H18 . . 120.03(13) ?
H19 C19 C18 . . 119.89(13) ?
C20 C19 C18 . . 120.2(2) ?
C20 C19 H19 . . 119.89(13) ?
H20 C20 C19 . . 119.85(13) ?
C21 C20 C19 . . 120.3(2) ?
C21 C20 H20 . . 119.85(13) ?
H21 C21 C20 . . 120.14(13) ?
C22 C21 C20 . . 119.7(2) ?
C22 C21 H21 . . 120.14(13) ?
C21 C22 C17 . . 120.5(2) ?
H22 C22 C17 . . 119.76(12) ?
H22 C22 C21 . . 119.76(13) ?
H2A C2A C1 . . 118.87(17) ?
C3A C2A C1 . . 122.3(2) ?
C3A C2A H2A . . 118.87(15) ?
C2A C3A C4 . 2_655 117.0(2) ?
H3A C3A C4 . 2_655 121.48(16) ?
H3A C3A C2A . . 121.48(15) ?

loop_
_geom_bond_atom_site_label_1
_geom_bond_atom_site_label_2
_geom_bond_site_symmetry_2
_geom_bond_distance
_geom_bond_publ_flag
Pd1 I1 . 2.6787(3) ?
Pd1 P1 2_655 2.3239(5) ?
Pd1 P1 . 2.3239(5) ?
Pd1 C1 . 2.091(4) ?
P1 C5 . 1.827(2) ?
P1 C11 . 1.830(2) ?
P1 C17 . 1.825(2) ?
F1 C2 . 1.319(3) ?
C1 C2 2_655 1.299(3) ?
C1 C2 . 1.299(3) ?
C1 C2A . 1.299(3) ?
C1 C2A 2_655 1.299(3) ?
F2 C3 . 1.284(4) ?
C2 C3 . 1.430(3) ?
F3 C4 . 1.356(4) ?
C3 C4 2_655 1.375(3) ?
C4 C3A 2_655 1.375(3) ?
C4 C3A . 1.375(3) ?
C5 C6 . 1.394(3) ?
C5 C10 . 1.398(3) ?
C6 H6 . 0.9500 ?
C6 C7 . 1.397(3) ?
C7 H7 . 0.9500 ?
C7 C8 . 1.386(3) ?
C8 H8 . 0.9500 ?
C8 C9 . 1.389(3) ?
C9 H9 . 0.9500 ?
C9 C10 . 1.390(3) ?
C10 H10 . 0.9500 ?
C11 C12 . 1.392(3) ?
C11 C16 . 1.401(3) ?
C12 H12 . 0.9500 ?
C12 C13 . 1.397(3) ?
C13 H13 . 0.9500 ?
C13 C14 . 1.381(4) ?
C14 H14 . 0.9500 ?
C14 C15 . 1.392(3) ?
C15 H15 . 0.9500 ?
C15 C16 . 1.387(3) ?
C16 H16 . 0.9500 ?
C17 C18 . 1.397(3) ?
C17 C22 . 1.399(3) ?
C18 H18 . 0.9500 ?
C18 C19 . 1.395(3) ?
C19 H19 . 0.9500 ?
C19 C20 . 1.387(3) ?
C20 H20 . 0.9500 ?
C20 C21 . 1.388(3) ?
C21 H21 . 0.9500 ?
C21 C22 . 1.393(3) ?
C22 H22 . 0.9500 ?
C2A H2A . 0.9500 ?
C2A C3A . 1.430(3) ?
C3A H3A . 0.9500 ?

loop_
_geom_torsion_atom_site_label_1
_geom_torsion_atom_site_label_2
_geom_torsion_atom_site_label_3
_geom_torsion_atom_site_label_4
_geom_torsion_site_symmetry_1
_geom_torsion_site_symmetry_2
_geom_torsion_site_symmetry_3
_geom_torsion_site_symmetry_4
_geom_torsion
_geom_torsion_publ_flag
Pd1 C1 C2 F1 . . . . -3.43(14) ?
Pd1 C1 C2 F1 . . 2_655 2_655 -3.43(14) ?
Pd1 C1 C2 C3 . . . . -178.84(15) ?
Pd1 C1 C2 C3 . . 2_655 2_655 -178.84(15) ?
Pd1 C1 C2A C3A . . 2_655 2_655 -178.84(15) ?
Pd1 C1 C2A C3A . . . . -178.84(15) ?
P1 C5 C6 C7 . . . . -175.03(17) ?
P1 C5 C10 C9 . . . . 175.67(16) ?
P1 C11 C12 C13 . . . . 171.50(17) ?
P1 C11 C16 C15 . . . . -171.90(15) ?
P1 C17 C18 C19 . . . . -177.85(17) ?
P1 C17 C22 C21 . . . . 178.16(16) ?
F1 C2 C1 C2 . . . 2_655 176.57(13) ?
F1 C2 C1 C2A . . . 2_655 176.57(14) ?
F1 C2 C3 F2 . . . . 2.2(3) ?
F1 C2 C3 C4 . . . 2_655 -178.11(19) ?
C1 C2 C3 F2 . . . . 178.0(3) ?
C1 C2 C3 F2 2_655 . . . 178.0(3) ?
C1 C2 C3 C4 . . . 2_655 -2.3(2) ?
C1 C2 C3 C4 . 2_655 2_655 . -2.3(2) ?
C1 C2A C3A C4 . . . 2_655 -2.3(2) ?
C1 C2A C3A C4 . 2_655 2_655 . -2.3(2) ?
F2 C3 C4 F3 . . 2_655 2_655 0.8(3) ?
F2 C3 C4 C3 . . 2_655 2_655 -179.22(18) ?
F2 C3 C4 C3A . . 2_655 2_655 -179.22(18) ?
C2 C3 C4 F3 . . 2_655 2_655 -178.96(14) ?
C2 C3 C4 C3 . . 2_655 2_655 1.0(3) ?
C2 C3 C4 C3A . . 2_655 2_655 1.0(3) ?
F3 C4 C3A C2A . . 2_655 2_655 -178.96(15) ?
F3 C4 C3A C2A . . . . -178.96(15) ?
C3 C4 C3A C2A 2_655 . . . 1.04(15) ?
C5 C6 C7 C8 . . . . -0.3(2) ?
C5 C10 C9 C8 . . . . -0.8(2) ?
C6 C7 C8 C9 . . . . 0.5(3) ?
C7 C8 C9 C10 . . . . 0.0(3) ?
C11 C12 C13 C14 . . . . 0.4(2) ?
C11 C16 C15 C14 . . . . -0.3(2) ?
C12 C13 C14 C15 . . . . 1.1(3) ?
C13 C14 C15 C16 . . . . -1.2(3) ?
C17 C18 C19 C20 . . . . -0.4(2) ?
C17 C22 C21 C20 . . . . 0.0(3) ?
C18 C19 C20 C21 . . . . 0.6(3) ?
C19 C20 C21 C22 . . . . -0.4(3) ?
